data_7244969
loop_
_publ_author_name
'Zhou, Chunlin'
'Wang, Xinchao'
'Yang, Lei'
'Fu, Lei'
'Li, Gang'

_publ_section_title
;
 Visible-light-driven regioselective carbocarboxylation of 1,3-dienes with
 organic halides and CO2
;
_journal_issue 16
_journal_name_full 'Green Chemistry'
_journal_page_first 6100
_journal_page_last 6107
_journal_paper_doi 10.1039/D2GC01256A
_journal_volume 24
_journal_year 2022
_chemical_formula_moiety 'C18 H18 O2'
_chemical_formula_sum 'C18 H18 O2'
_chemical_formula_weight 266.34
_space_group_crystal_system triclinic
_space_group_IT_number 2
_space_group_name_Hall '-P 1'
_space_group_name_H-M_alt 'P -1'
_symmetry_Int_Tables_number 2
_audit_block_doi 10.5517/ccdc.csd.cc291rqv
_audit_creation_date 2021-10-19
_audit_creation_method
;
Olex2 1.2
(compiled 2017.08.10 svn.r3458 for OlexSys, GUI svn.r5381)
;
_audit_update_record
;
2021-10-20 deposited with the CCDC.	2022-05-20 downloaded from the CCDC.
;
_cell_angle_alpha 101.608(2)
_cell_angle_beta 109.911(2)
_cell_angle_gamma 92.242(2)
_cell_formula_units_Z 2
_cell_length_a 8.8580(2)
_cell_length_b 9.5201(2)
_cell_length_c 9.7104(2)
_cell_measurement_reflns_used 11237
_cell_measurement_temperature 293(2)
_cell_measurement_theta_max 60.4980
_cell_measurement_theta_min 4.1470
_cell_volume 749.00(3)
_computing_cell_refinement 'CrysAlisPro 1.171.41.93a (Rigaku OD, 2020)'
_computing_data_collection 'CrysAlisPro 1.171.41.93a (Rigaku OD, 2020)'
_computing_data_reduction 'CrysAlisPro 1.171.41.93a (Rigaku OD, 2020)'
_computing_molecular_graphics 'Olex2 (Dolomanov et al., 2009)'
_computing_publication_material 'Olex2 (Dolomanov et al., 2009)'
_computing_structure_refinement 'olex2.refine (Bourhis et al., 2015)'
_diffrn_ambient_temperature 293.0
_diffrn_detector 'Hybrid Pixel Array Detector'
_diffrn_detector_area_resol_mean 10.0000
_diffrn_detector_type HyPix
_diffrn_measured_fraction_theta_full 0.9864
_diffrn_measured_fraction_theta_max 0.9864
_diffrn_measurement_details
;
List of Runs (angles in degrees, time in seconds):

  # Type    Start    End  Width  t~exp~   \w     \q     \k     \f   Frames
#--------------------------------------------------------------------------
  1  \w     50.00  80.00   0.50    0.05    --   73.53  77.00   0.00   60
  2  \w     52.00  90.00   0.50    0.05    --   73.53  77.00  60.00   76
  3  \w    122.00 147.00   0.50    0.05    --   73.53  77.00 120.00   50
  4  \w    119.00 145.00   0.50    0.05    --   73.53  77.00   0.00   52
  5  \w     50.00  76.00   0.50    0.05    --   73.53  77.00 150.00   52
  6  \w     90.00 146.00   0.50    0.05    --   73.53  77.00 -60.00  112
  7  \w     50.00 147.00   0.50    0.05    --   73.53  77.00-150.00  194
  8  \w    109.00 135.00   0.50    0.05    --   73.53  77.00-180.00   52
  9  \w     50.00  85.00   0.50    0.05    --   73.53  77.00-180.00   70
 10  \w     50.00  75.00   0.50    0.05    --   73.53  77.00-120.00   50
 11  \w     50.00  81.00   0.50    0.05    --   73.53  77.00 -60.00   62
 12  \w     51.00  89.00   0.50    0.05    --   73.53  77.00 -30.00   76
 13  \w     50.00  76.00   0.50    0.05    --   73.53  77.00 -90.00   52
 14  \w     50.00 106.00   0.50    0.05    --   73.53  77.00  30.00  112
 15  \w     50.00  86.00   0.50    0.05    --   73.53  77.00  90.00   72
 16  \w     99.00 140.00   0.50    0.05    --   73.53  77.00  90.00   82
 17  \w    121.00 147.00   0.50    0.05    --   73.53  77.00 150.00   52
 18  \w     50.00 105.00   0.50    0.05    --   73.53  77.00 120.00  110
 19  \w     60.00  96.00   0.50    0.05    --   73.53  38.00   0.00   72
 20  \w     58.00  84.00   0.50    0.05    --   73.53  57.00 -60.00   52
 21  \w     57.00  83.00   0.50    0.05    --   73.53  57.00 -90.00   52
 22  \w     89.00 116.00   0.50    0.05    --   73.53  57.00 -90.00   54
 23  \w    108.00 141.00   0.50    0.05    --   73.53  38.00   0.00   66
 24  \w     67.00  93.00   0.50    0.05    --   73.53-102.00-126.00   52
 25  \w     21.00 105.00   0.50    0.05    --   73.53-125.00 -60.00  168
 26  \w     24.00 110.00   0.50    0.05    --   73.53-125.00 150.00  172
 27  \w     35.00  69.00   0.50    0.05    --   73.53 -38.00  90.00   68
 28  \w     14.00  39.00   0.50    0.05    --   73.53 -38.00 -90.00   50
 29  \w     44.00  71.00   0.50    0.05    --   73.53 -38.00 -90.00   54
 30  \w     92.00 144.00   0.50    0.05    --   73.53 102.00 -23.00  104
 31  \w    -16.00  70.00   0.50    0.05    --   -0.62  57.00-120.00  172
 32  \w    -17.00  58.00   0.50    0.05    --   -0.62  57.00 -30.00  150
 33  \w    -11.00  14.00   0.50    0.05    --   -0.62  38.00  30.00   50
 34  \w    -13.00  12.00   0.50    0.05    --   -0.62  57.00  60.00   50
 35  \w    -14.00  11.00   0.50    0.05    --   -0.62  38.00 120.00   50
 36  \w     15.00  69.00   0.50    0.05    --   -0.62  38.00 120.00  108
 37  \w     24.00  50.00   0.50    0.05    --   -0.62  57.00  60.00   52
 38  \w     39.00  72.00   0.50    0.05    --   -0.62  38.00  30.00   66
 39  \w     14.00  71.00   0.50    0.05    --   -0.62  38.00-180.00  114
 40  \w    -97.00  -6.00   0.50    0.05    --  -74.78  77.00   0.00  182
 41  \w    -91.00  -6.00   0.50    0.05    --  -74.78  57.00-120.00  170
 42  \w    -71.00 -33.00   0.50    0.05    --  -74.78  38.00  90.00   76
 43  \w    -26.00  -1.00   0.50    0.05    --  -74.78  38.00  90.00   50
 44  \w   -110.00 -20.00   0.50    0.05    --  -74.78 125.00  30.00  180
 45  \w    -75.00 -41.00   0.50    0.05    --  -74.78 102.00 -23.00   68
 46  \w    -82.00 -51.00   0.50    0.05    --  -74.78 -77.00 120.00   62
 47  \w   -147.00 -94.00   0.50    0.05    --  -74.78 -77.00 120.00  106
 48  \w   -143.00 -99.00   0.50    0.05    --  -74.78 -77.00 154.19   88
 49  \w    -93.00 -51.00   0.50    0.05    --  -74.78 -77.00 154.19   84
 50  \w   -142.00 -96.00   0.50    0.05    --  -74.78 -77.00 -30.00   92
 51  \w   -137.00-112.00   0.50    0.05    --  -74.78 -46.00  41.33   50
 52  \w    -77.00 -52.00   0.50    0.05    --  -74.78 -77.00 -30.00   50
 53  \w    -88.00 -63.00   0.50    0.05    --  -74.78 -55.00-114.93   50
 54  \w    -87.00 -56.00   0.50    0.05    --  -74.78 -64.00-160.18   62
 55  \w   -106.00 -58.00   0.50    0.05    --  -74.78 -64.00-129.31   96
 56  \w   -137.00 -60.00   0.50    0.05    --  -74.78 -46.00 -11.97  154
 57  \w   -108.00 -59.00   0.50    0.05    --  -74.78 -46.00  41.33   98
 58  \w   -119.00 -60.00   0.50    0.05    --  -74.78 -46.00 142.06  118
 59  \w   -146.00-114.00   0.50    0.05    --  -74.78-125.00  60.00   64
 60  \w   -126.00 -96.00   0.50    0.05    --  -74.78-102.00-126.00   60
;
_diffrn_measurement_device 'four-circle diffractometer'
_diffrn_measurement_device_type 'ROD, Synergy Custom system, HyPix'
_diffrn_measurement_method '\w scans'
_diffrn_orient_matrix_type 'CrysAlisPro convention (1999,Acta A55,543-557)'
_diffrn_orient_matrix_UB_11 0.1324897000
_diffrn_orient_matrix_UB_12 -0.0364812000
_diffrn_orient_matrix_UB_13 0.0968082000
_diffrn_orient_matrix_UB_21 0.0741039000
_diffrn_orient_matrix_UB_22 0.1336414000
_diffrn_orient_matrix_UB_23 0.0289947000
_diffrn_orient_matrix_UB_31 -0.0562969000
_diffrn_orient_matrix_UB_32 0.0414499000
_diffrn_orient_matrix_UB_33 0.1117455000
_diffrn_radiation_monochromator mirror
_diffrn_radiation_probe x-ray
_diffrn_radiation_type synchrotron
_diffrn_radiation_wavelength 1.3405
_diffrn_reflns_av_R_equivalents 0.0340
_diffrn_reflns_av_unetI/netI 0.0203
_diffrn_reflns_limit_h_max 11
_diffrn_reflns_limit_h_min -11
_diffrn_reflns_limit_k_max 12
_diffrn_reflns_limit_k_min -12
_diffrn_reflns_limit_l_max 12
_diffrn_reflns_limit_l_min -12
_diffrn_reflns_number 19649
_diffrn_reflns_theta_full 60.6394
_diffrn_reflns_theta_max 60.64
_diffrn_reflns_theta_min 4.15
_diffrn_source 'micro-focus metaljet'
_exptl_absorpt_coefficient_mu 0.383
_exptl_absorpt_correction_T_max 1.00000
_exptl_absorpt_correction_T_min 0.70352
_exptl_absorpt_correction_type multi-scan
_exptl_absorpt_process_details
;
CrysAlisPro 1.171.41.93a (Rigaku Oxford Diffraction, 2020)
Empirical absorption correction using spherical harmonics,
implemented in SCALE3 ABSPACK scaling algorithm.
;
_exptl_crystal_density_diffrn 1.1809
_exptl_crystal_description block
_exptl_crystal_F_000 284.6713
_exptl_crystal_size_max 0.033
_exptl_crystal_size_mid 0.028
_exptl_crystal_size_min 0.025
_refine_diff_density_max 0.2958
_refine_diff_density_min -0.2085
_refine_diff_density_rms 0.0404
_refine_ls_d_res_high 0.7690
_refine_ls_d_res_low 9.2615
_refine_ls_goodness_of_fit_ref 1.0649
_refine_ls_hydrogen_treatment refall
_refine_ls_matrix_type full
_refine_ls_number_constraints 0
_refine_ls_number_parameters 253
_refine_ls_number_reflns 3409
_refine_ls_number_restraints 0
_refine_ls_restrained_S_all 1.0649
_refine_ls_R_factor_all 0.0556
_refine_ls_R_factor_gt 0.0443
_refine_ls_shift/su_max 0.0001
_refine_ls_shift/su_mean 0.0000
_refine_ls_structure_factor_coef Fsqd
_refine_ls_weighting_details 'w=1/[\s^2^(Fo^2^)+(0.0459P)^2^+0.1405P] where P=(Fo^2^+2Fc^2^)/3'
_refine_ls_weighting_scheme calc
_refine_ls_wR_factor_gt 0.1139
_refine_ls_wR_factor_ref 0.1197
_reflns_Friedel_coverage 0.0
_reflns_limit_h_max 10
_reflns_limit_h_min -11
_reflns_limit_k_max 12
_reflns_limit_k_min -12
_reflns_limit_l_max 12
_reflns_limit_l_min 0
_reflns_number_gt 2753
_reflns_number_total 3409
_reflns_threshold_expression I>=2u(I)
_cod_data_source_file d2gc01256a2.cif
_cod_data_source_block 18-16-3A_auto
_cod_depositor_comments 'Adding full bibliography for 7244969--7244970.cif.'
_cod_database_code 7244969
_chemical_oxdiff_formula CHO
_diffrn_oxdiff_digest_frames
;
01488e73417a8202c0db964033be06647e00042e30e
;
_reflns_odcompleteness_completeness 99.74
_reflns_odcompleteness_iscentric 1
_reflns_odcompleteness_theta 56.82
_olex2_refinement_description
;
;
_olex2_submission_special_instructions 'No special instructions were received'
_oxdiff_exptl_absorpt_empirical_details
;
Empirical correction (ABSPACK) includes:
- Absorption correction using spherical harmonics
- Frame scaling
;
_oxdiff_exptl_absorpt_empirical_full_max 3.527
_oxdiff_exptl_absorpt_empirical_full_min 0.591

loop_
_space_group_symop_id
_space_group_symop_operation_xyz
1 x,y,z
2 -x,-y,-z

loop_
_atom_site_label
_atom_site_type_symbol
_atom_site_fract_x
_atom_site_fract_y
_atom_site_fract_z
_atom_site_U_iso_or_equiv
_atom_site_adp_type
_atom_site_occupancy
_atom_site_refinement_flags_posn
C1 C 0.22259(17) 0.77814(17) 0.39369(17) 0.0572(3) Uani 1.000000 .
H1 H 0.306(2) 0.8033(17) 0.4951(19) 0.070(5) Uiso 1.000000 .
O1 O 0.52839(11) 0.67101(10) 0.07422(11) 0.0563(3) Uani 1.000000 .
C2 C 0.06190(19) 0.78060(19) 0.3790(2) 0.0668(4) Uani 1.000000 .
H2 H 0.033(2) 0.810(2) 0.466(2) 0.088(6) Uiso 1.000000 .
O2 O 0.42432(14) 0.50190(11) 0.15334(13) 0.0650(3) Uani 1.000000 .
H2a H 0.447(3) 0.443(2) 0.072(3) 0.107(7) Uiso 1.000000 .
C3 C -0.05717(19) 0.73935(19) 0.2394(2) 0.0680(4) Uani 1.000000 .
H3 H -0.168(2) 0.741(2) 0.229(2) 0.094(6) Uiso 1.000000 .
C4 C -0.01632(18) 0.69770(19) 0.1145(2) 0.0671(4) Uani 1.000000 .
H4 H -0.097(2) 0.666(2) 0.013(2) 0.086(5) Uiso 1.000000 .
C5 C 0.14455(17) 0.69728(17) 0.12819(16) 0.0575(3) Uani 1.000000 .
H5 H 0.170(2) 0.6671(18) 0.0383(19) 0.072(5) Uiso 1.000000 .
C6 C 0.26592(14) 0.73630(13) 0.26856(14) 0.0459(3) Uani 1.000000 .
C7 C 0.49962(18) 0.89711(15) 0.27979(17) 0.0538(3) Uani 1.000000 .
H7a H 0.4418(15) 0.9150(13) 0.1812(15) 0.040(3) Uiso 1.000000 .
H7b H 0.4818(19) 0.9719(17) 0.3620(18) 0.067(4) Uiso 1.000000 .
C8 C 0.44547(14) 0.74555(13) 0.28704(14) 0.0455(3) Uani 1.000000 .
C9 C 0.46930(14) 0.63628(13) 0.16005(14) 0.0453(3) Uani 1.000000 .
C10 C 0.54421(16) 0.70484(16) 0.43318(15) 0.0527(3) Uani 1.000000 .
H10 H 0.5065(19) 0.6081(18) 0.4424(18) 0.071(5) Uiso 1.000000 .
C11 C 0.66847(17) 0.78270(17) 0.54363(16) 0.0568(3) Uani 1.000000 .
H11 H 0.7106(19) 0.8815(18) 0.5364(17) 0.068(5) Uiso 1.000000 .
C12 C 0.75455(19) 0.7402(2) 0.68942(19) 0.0704(4) Uani 1.000000 .
H12a H 0.731(2) 0.812(2) 0.781(2) 0.100(6) Uiso 1.000000 .
H12b H 0.713(2) 0.630(2) 0.675(2) 0.101(6) Uiso 1.000000 .
C13 C 0.93492(17) 0.75216(17) 0.72878(15) 0.0587(4) Uani 1.000000 .
C14 C 1.0104(2) 0.6337(2) 0.6941(2) 0.0752(5) Uani 1.000000 .
H14 H 0.945(3) 0.542(2) 0.642(2) 0.101(7) Uiso 1.000000 .
C15 C 1.1761(3) 0.6486(3) 0.7266(3) 0.0962(7) Uani 1.000000 .
H15 H 1.223(3) 0.564(3) 0.693(3) 0.137(9) Uiso 1.000000 .
C16 C 1.2660(3) 0.7807(4) 0.7937(3) 0.1009(8) Uani 1.000000 .
H16 H 1.389(3) 0.811(3) 0.820(3) 0.121(8) Uiso 1.000000 .
C17 C 1.1920(3) 0.8979(3) 0.8293(2) 0.0930(7) Uani 1.000000 .
H17 H 1.259(3) 0.994(3) 0.878(3) 0.120(8) Uiso 1.000000 .
C18 C 1.0279(2) 0.8842(2) 0.79745(19) 0.0730(4) Uani 1.000000 .
H18 H 0.977(3) 0.968(2) 0.827(2) 0.100(7) Uiso 1.000000 .
H7c H 0.619(2) 0.9150(18) 0.2910(19) 0.076(5) Uiso 1.000000 .

loop_
_atom_site_aniso_label
_atom_site_aniso_U_11
_atom_site_aniso_U_22
_atom_site_aniso_U_33
_atom_site_aniso_U_12
_atom_site_aniso_U_13
_atom_site_aniso_U_23
C1 0.0521(7) 0.0687(9) 0.0528(8) 0.0069(6) 0.0241(6) 0.0086(6)
O1 0.0610(6) 0.0547(5) 0.0599(6) 0.0049(4) 0.0333(5) 0.0074(4)
C2 0.0602(9) 0.0811(11) 0.0734(10) 0.0144(7) 0.0397(8) 0.0203(8)
O2 0.0856(7) 0.0476(5) 0.0737(7) 0.0033(5) 0.0485(6) 0.0058(5)
C3 0.0458(8) 0.0758(10) 0.0928(12) 0.0126(7) 0.0311(8) 0.0298(9)
C4 0.0455(7) 0.0810(11) 0.0684(10) 0.0074(7) 0.0106(7) 0.0200(8)
C5 0.0486(7) 0.0728(9) 0.0495(7) 0.0086(6) 0.0163(6) 0.0120(6)
C6 0.0423(6) 0.0482(7) 0.0488(7) 0.0062(5) 0.0189(5) 0.0097(5)
C7 0.0553(8) 0.0505(7) 0.0574(8) 0.0044(6) 0.0241(6) 0.0095(6)
C8 0.0414(6) 0.0484(7) 0.0460(6) 0.0044(5) 0.0175(5) 0.0063(5)
C9 0.0379(6) 0.0488(7) 0.0491(7) 0.0059(5) 0.0168(5) 0.0083(5)
C10 0.0474(7) 0.0591(8) 0.0515(7) 0.0069(6) 0.0173(6) 0.0131(6)
C11 0.0489(7) 0.0664(9) 0.0540(8) 0.0084(6) 0.0162(6) 0.0149(6)
C12 0.0569(8) 0.0958(13) 0.0569(9) 0.0052(8) 0.0134(7) 0.0266(9)
C13 0.0552(8) 0.0704(9) 0.0480(7) 0.0058(6) 0.0096(6) 0.0233(6)
C14 0.0793(11) 0.0747(11) 0.0688(10) 0.0178(9) 0.0181(9) 0.0231(9)
C15 0.0894(15) 0.1247(19) 0.0946(14) 0.0495(14) 0.0386(12) 0.0524(14)
C16 0.0590(11) 0.162(2) 0.0942(15) 0.0106(14) 0.0203(10) 0.0705(16)
C17 0.0729(12) 0.1146(17) 0.0839(13) -0.0182(12) 0.0094(10) 0.0443(12)
C18 0.0761(11) 0.0714(11) 0.0661(10) 0.0012(8) 0.0156(8) 0.0221(8)

loop_
_atom_type_symbol
_atom_type_scat_dispersion_real
_atom_type_scat_dispersion_imag
_atom_type_scat_Cromer_Mann_a1
_atom_type_scat_Cromer_Mann_a2
_atom_type_scat_Cromer_Mann_a3
_atom_type_scat_Cromer_Mann_a4
_atom_type_scat_Cromer_Mann_b1
_atom_type_scat_Cromer_Mann_b2
_atom_type_scat_Cromer_Mann_b3
_atom_type_scat_Cromer_Mann_b4
_atom_type_scat_Cromer_Mann_c
_atom_type_scat_source
_atom_type_scat_dispersion_source
H -0.00000 0.00000 0.49300 0.32291 0.14019 0.04081 10.51090 26.12570 3.14236 57.79970 0.0030380000826 'International Tables Volume C Table 6.1.1.4 (pp. 500-502)' custom
C 0.01500 0.00700 2.31000 1.02000 1.58860 0.86500 20.84390 10.20750 0.56870 51.65120 0.215599998832 'International Tables Volume C Table 6.1.1.4 (pp. 500-502)' custom
O 0.04100 0.02500 3.04850 2.28680 1.54630 0.86700 13.27710 5.70110 0.32390 32.90890 0.250800013542 'International Tables Volume C Table 6.1.1.4 (pp. 500-502)' custom

loop_
_geom_angle_atom_site_label_1
_geom_angle_atom_site_label_2
_geom_angle_atom_site_label_3
_geom_angle
_geom_angle_site_symmetry_1
_geom_angle_site_symmetry_3
_geom_angle_publ_flag
C2 C1 H1 118.9(10) . . ?
C6 C1 H1 120.2(10) . . ?
C6 C1 C2 120.82(14) . . ?
H2 C2 C1 120.2(12) . . ?
C3 C2 C1 120.05(15) . . ?
C3 C2 H2 119.7(12) . . ?
C9 O2 H2a 107.7(13) . . ?
H3 C3 C2 120.3(12) . . ?
C4 C3 C2 119.84(14) . . ?
C4 C3 H3 119.9(12) . . ?
H4 C4 C3 122.7(11) . . ?
C5 C4 C3 120.38(15) . . ?
C5 C4 H4 116.9(11) . . ?
H5 C5 C4 118.5(10) . . ?
C6 C5 C4 120.44(14) . . ?
C6 C5 H5 121.1(10) . . ?
C5 C6 C1 118.45(12) . . ?
C8 C6 C1 119.64(11) . . ?
C8 C6 C5 121.73(11) . . ?
H7b C7 H7a 110.7(12) . . ?
C8 C7 H7a 110.4(7) . . ?
C8 C7 H7b 110.1(9) . . ?
H7c C7 H7a 103.1(12) . . ?
H7c C7 H7b 107.3(13) . . ?
H7c C7 C8 114.9(9) . . ?
C7 C8 C6 108.52(10) . . ?
C9 C8 C6 110.01(10) . . ?
C9 C8 C7 108.95(11) . . ?
C10 C8 C6 109.94(10) . . ?
C10 C8 C7 113.00(11) . . ?
C10 C8 C9 106.39(10) . . ?
O2 C9 O1 122.73(12) . . ?
C8 C9 O1 122.72(11) . . ?
C8 C9 O2 114.53(11) . . ?
H10 C10 C8 114.1(9) . . ?
C11 C10 C8 127.11(13) . . ?
C11 C10 H10 118.8(9) . . ?
H11 C11 C10 120.4(9) . . ?
C12 C11 C10 124.50(15) . . ?
C12 C11 H11 115.1(9) . . ?
H12a C12 C11 109.4(11) . . ?
H12b C12 C11 107.4(11) . . ?
H12b C12 H12a 113.2(16) . . ?
C13 C12 C11 112.42(13) . . ?
C13 C12 H12a 107.1(11) . . ?
C13 C12 H12b 107.5(11) . . ?
C14 C13 C12 121.10(16) . . ?
C18 C13 C12 120.31(16) . . ?
C18 C13 C14 118.57(16) . . ?
H14 C14 C13 118.9(13) . . ?
C15 C14 C13 120.0(2) . . ?
C15 C14 H14 121.0(13) . . ?
H15 C15 C14 117.3(16) . . ?
C16 C15 C14 120.5(2) . . ?
C16 C15 H15 122.0(16) . . ?
H16 C16 C15 129.9(13) . . ?
C17 C16 C15 119.6(2) . . ?
C17 C16 H16 110.3(13) . . ?
H17 C17 C16 118.8(15) . . ?
C18 C17 C16 120.2(2) . . ?
C18 C17 H17 121.0(15) . . ?
C17 C18 C13 121.0(2) . . ?
H18 C18 C13 119.2(12) . . ?
H18 C18 C17 119.8(12) . . ?

loop_
_geom_bond_atom_site_label_1
_geom_bond_atom_site_label_2
_geom_bond_distance
_geom_bond_site_symmetry_2
_geom_bond_publ_flag
C1 H1 0.984(16) . ?
C1 C2 1.383(2) . ?
C1 C6 1.3846(18) . ?
O1 C9 1.2135(15) . ?
C2 H2 0.95(2) . ?
C2 C3 1.373(2) . ?
O2 H2a 0.96(2) . ?
O2 C9 1.3071(15) . ?
C3 H3 0.96(2) . ?
C3 C4 1.369(2) . ?
C4 H4 0.975(19) . ?
C4 C5 1.386(2) . ?
C5 H5 0.964(17) . ?
C5 C6 1.3852(18) . ?
C6 C8 1.5355(16) . ?
C7 H7a 0.973(13) . ?
C7 H7b 1.018(17) . ?
C7 C8 1.5254(18) . ?
C7 H7c 1.026(18) . ?
C8 C9 1.5250(17) . ?
C8 C10 1.5269(18) . ?
C10 H10 0.999(17) . ?
C10 C11 1.3128(19) . ?
C11 H11 1.023(16) . ?
C11 C12 1.506(2) . ?
C12 H12a 1.09(2) . ?
C12 H12b 1.07(2) . ?
C12 C13 1.505(2) . ?
C13 C14 1.375(2) . ?
C13 C18 1.383(2) . ?
C14 H14 0.97(2) . ?
C14 C15 1.387(3) . ?
C15 H15 0.97(3) . ?
C15 C16 1.371(4) . ?
C16 H16 1.05(2) . ?
C16 C17 1.360(4) . ?
C17 H17 1.00(2) . ?
C17 C18 1.374(3) . ?
C18 H18 0.97(2) . ?
